data_2213907
loop_
_publ_author_name
'L.-M. Guo'
'H. Xu'
'X.-M. Ren'

_publ_section_title
;
 Bis(8-aminoquinoline-\k^2^<i>N</i>,<i>N</i>')diperchloratocadmium(II)
;
_journal_coeditor_code NC2036
_journal_issue 6
_journal_name_full 'Acta Crystallographica Section E'
_journal_page_first m1579
_journal_page_last m1579
_journal_paper_doi 10.1107/S1600536807021125
_journal_volume 63
_journal_year 2007
_chemical_formula_iupac '[Cd (Cl O4)2 (C9 H8 N2)2]'
_chemical_formula_moiety 'C18 H16 Cd Cl2 N4 O8'
_chemical_formula_sum 'C18 H16 Cd Cl2 N4 O8'
_chemical_formula_weight 599.65
_chemical_name_systematic
;
Bis(8-aminoquinoline-\k^2^N,N')diperchloratocadmium(II)
;
_space_group_IT_number 14
_symmetry_cell_setting monoclinic
_symmetry_space_group_name_Hall '-P 2ybc'
_symmetry_space_group_name_H-M 'P 1 21/c 1'
_atom_sites_solution_hydrogens geom
_atom_sites_solution_primary direct
_atom_sites_solution_secondary difmap
_audit_creation_method SHELXL-97
_cell_angle_alpha 90.00
_cell_angle_beta 107.933(3)
_cell_angle_gamma 90.00
_cell_formula_units_Z 2
_cell_length_a 9.1653(5)
_cell_length_b 8.9841(6)
_cell_length_c 12.9597(7)
_cell_measurement_temperature 293(2)
_cell_volume 1015.28(10)
_computing_cell_refinement SMART
_computing_data_collection 'SMART (Siemens, 1996)'
_computing_data_reduction 'SAINT (Siemens, 1996)'
_computing_molecular_graphics 'SHELXTL (Sheldrick, 1997b)'
_computing_publication_material SHELXL97
_computing_structure_refinement 'SHELXL97 (Sheldrick, 1997a)'
_computing_structure_solution 'SHELXS97 (Sheldrick, 1997a)'
_diffrn_ambient_temperature 293(2)
_diffrn_measured_fraction_theta_full 0.997
_diffrn_measured_fraction_theta_max 0.997
_diffrn_measurement_device_type 'Siemens SMART CCD area-detector'
_diffrn_measurement_method '\f and \w'
_diffrn_radiation_monochromator graphite
_diffrn_radiation_source 'fine-focus sealed tube'
_diffrn_radiation_type MoK\a
_diffrn_radiation_wavelength 0.71073
_diffrn_reflns_av_R_equivalents 0.0241
_diffrn_reflns_av_sigmaI/netI 0.0220
_diffrn_reflns_limit_h_max 14
_diffrn_reflns_limit_h_min -13
_diffrn_reflns_limit_k_max 10
_diffrn_reflns_limit_k_min -13
_diffrn_reflns_limit_l_max 19
_diffrn_reflns_limit_l_min -19
_diffrn_reflns_number 15078
_diffrn_reflns_theta_full 33.19
_diffrn_reflns_theta_max 33.19
_diffrn_reflns_theta_min 2.81
_diffrn_standards_decay_% 0
_diffrn_standards_interval_time 0
_diffrn_standards_number 0
_exptl_absorpt_coefficient_mu 1.397
_exptl_absorpt_correction_T_max 0.86
_exptl_absorpt_correction_T_min 0.72
_exptl_absorpt_correction_type multi-scan
_exptl_absorpt_process_details '(SADABS; Bruker, 2000)'
_exptl_crystal_colour yellow
_exptl_crystal_density_diffrn 1.962
_exptl_crystal_density_method 'not measured'
_exptl_crystal_description block
_exptl_crystal_F_000 596
_exptl_crystal_size_max 0.25
_exptl_crystal_size_mid 0.20
_exptl_crystal_size_min 0.10
_refine_diff_density_max 0.489
_refine_diff_density_min -0.456
_refine_ls_extinction_coef 0.0098(9)
_refine_ls_extinction_expression Fc^*^=kFc[1+0.001xFc^2^\l^3^/sin(2\q)]^-1/4^
_refine_ls_extinction_method SHELXL97
_refine_ls_goodness_of_fit_ref 0.914
_refine_ls_hydrogen_treatment constr
_refine_ls_matrix_type full
_refine_ls_number_parameters 154
_refine_ls_number_reflns 3868
_refine_ls_number_restraints 0
_refine_ls_restrained_S_all 0.914
_refine_ls_R_factor_all 0.0315
_refine_ls_R_factor_gt 0.0256
_refine_ls_shift/su_max 0.000
_refine_ls_shift/su_mean 0.000
_refine_ls_structure_factor_coef Fsqd
_refine_ls_weighting_details 'calc w=1/[\s^2^(Fo^2^)+(0.0499P)^2^+0.2558P] where P=(Fo^2^+2Fc^2^)/3'
_refine_ls_weighting_scheme calc
_refine_ls_wR_factor_gt 0.0707
_refine_ls_wR_factor_ref 0.0760
_reflns_number_gt 3312
_reflns_number_total 3868
_reflns_threshold_expression I>2\s(I)
_cod_data_source_file nc2036.cif
_cod_data_source_block I
_cod_original_sg_symbol_H-M 'P 21/c'
_cod_database_code 2213907
_cod_database_fobs_code 2213907

loop_
_symmetry_equiv_pos_as_xyz
'x, y, z'
'-x, y+1/2, -z+1/2'
'-x, -y, -z'
'x, -y-1/2, z-1/2'

loop_
_atom_site_type_symbol
_atom_site_label
_atom_site_fract_x
_atom_site_fract_y
_atom_site_fract_z
_atom_site_U_iso_or_equiv
_atom_site_adp_type
_atom_site_calc_flag
_atom_site_refinement_flags
_atom_site_occupancy
Cd Cd1 0.0000 0.5000 0.5000 0.03503(6) Uani d S 1
Cl Cl1 -0.03922(4) 0.51775(4) 0.21116(3) 0.03284(8) Uani d . 1
O O1 0.04819(19) 0.49130(16) 0.32274(11) 0.0571(4) Uani d . 1
O O2 -0.16350(16) 0.61644(17) 0.20631(13) 0.0634(4) Uani d . 1
O O3 0.06260(17) 0.58105(19) 0.15859(11) 0.0614(4) Uani d . 1
O O4 -0.09602(18) 0.38130(17) 0.15848(14) 0.0690(4) Uani d . 1
N N1 -0.25539(12) 0.45338(14) 0.42306(9) 0.0302(2) Uani d . 1
N N2 -0.10913(13) 0.72903(14) 0.46380(11) 0.0378(2) Uani d . 1
H H2A -0.0753 0.7867 0.5232 0.078(8) Uiso calc R 1
H H2B -0.0805 0.7717 0.4102 0.066(7) Uiso calc R 1
C C1 -0.32304(17) 0.32218(16) 0.40086(12) 0.0365(3) Uani d . 1
H H1A -0.2615 0.2378 0.4107 0.044 Uiso calc R 1
C C2 -0.48220(17) 0.30340(18) 0.36342(12) 0.0393(3) Uani d . 1
H H2C -0.5247 0.2089 0.3478 0.047 Uiso calc R 1
C C3 -0.57413(16) 0.42566(18) 0.35012(11) 0.0372(3) Uani d . 1
H H3B -0.6802 0.4151 0.3261 0.045 Uiso calc R 1
C C4 -0.50747(14) 0.56864(17) 0.37304(10) 0.0309(2) Uani d . 1
C C5 -0.59541(16) 0.70000(19) 0.36404(12) 0.0393(3) Uani d . 1
H H5A -0.7019 0.6947 0.3401 0.047 Uiso calc R 1
C C6 -0.52495(18) 0.83408(19) 0.39019(13) 0.0431(3) Uani d . 1
H H6A -0.5837 0.9196 0.3859 0.052 Uiso calc R 1
C C7 -0.36400(17) 0.84453(17) 0.42377(12) 0.0387(3) Uani d . 1
H H7A -0.3177 0.9372 0.4408 0.046 Uiso calc R 1
C C8 -0.27456(15) 0.72045(15) 0.43182(10) 0.0305(2) Uani d . 1
C C9 -0.34533(14) 0.57849(14) 0.40875(9) 0.0272(2) Uani d . 1

loop_
_atom_site_aniso_label
_atom_site_aniso_U_11
_atom_site_aniso_U_22
_atom_site_aniso_U_33
_atom_site_aniso_U_12
_atom_site_aniso_U_13
_atom_site_aniso_U_23
Cd1 0.01856(8) 0.04247(9) 0.04189(9) 0.00338(4) 0.00610(5) 0.00340(5)
Cl1 0.02699(15) 0.03779(15) 0.03309(15) -0.00214(10) 0.00826(11) 0.00169(10)
O1 0.0423(8) 0.0965(12) 0.0340(6) 0.0167(6) 0.0137(5) 0.0137(5)
O2 0.0452(7) 0.0625(9) 0.0761(9) 0.0215(6) 0.0094(6) 0.0025(7)
O3 0.0524(8) 0.0837(10) 0.0523(7) -0.0165(7) 0.0219(6) 0.0159(7)
O4 0.0554(9) 0.0563(8) 0.0960(11) -0.0182(7) 0.0245(8) -0.0259(8)
N1 0.0219(5) 0.0355(5) 0.0325(5) 0.0015(4) 0.0076(4) -0.0007(4)
N2 0.0249(5) 0.0379(6) 0.0480(6) -0.0029(4) 0.0076(4) -0.0002(5)
C1 0.0317(6) 0.0366(6) 0.0412(7) -0.0016(5) 0.0111(5) -0.0038(5)
C2 0.0331(7) 0.0433(7) 0.0410(7) -0.0102(5) 0.0106(5) -0.0074(5)
C3 0.0236(6) 0.0553(8) 0.0316(6) -0.0063(5) 0.0070(4) -0.0039(5)
C4 0.0210(5) 0.0451(7) 0.0260(5) 0.0022(4) 0.0064(4) 0.0011(4)
C5 0.0235(6) 0.0569(9) 0.0369(6) 0.0104(5) 0.0082(5) 0.0050(6)
C6 0.0362(7) 0.0482(8) 0.0457(8) 0.0157(6) 0.0137(6) 0.0073(6)
C7 0.0375(7) 0.0361(6) 0.0420(7) 0.0065(5) 0.0117(5) 0.0029(5)
C8 0.0249(5) 0.0356(6) 0.0306(5) 0.0015(4) 0.0077(4) 0.0014(4)
C9 0.0203(5) 0.0373(6) 0.0241(4) 0.0021(4) 0.0069(4) 0.0010(4)

loop_
_atom_type_symbol
_atom_type_description
_atom_type_scat_dispersion_real
_atom_type_scat_dispersion_imag
_atom_type_scat_source
C C 0.0033 0.0016 'International Tables Vol C Tables 4.2.6.8 and 6.1.1.4'
H H 0.0000 0.0000 'International Tables Vol C Tables 4.2.6.8 and 6.1.1.4'
N N 0.0061 0.0033 'International Tables Vol C Tables 4.2.6.8 and 6.1.1.4'
O O 0.0106 0.0060 'International Tables Vol C Tables 4.2.6.8 and 6.1.1.4'
Cl Cl 0.1484 0.1585 'International Tables Vol C Tables 4.2.6.8 and 6.1.1.4'
Cd Cd -0.8075 1.2024 'International Tables Vol C Tables 4.2.6.8 and 6.1.1.4'

loop_
_geom_angle_atom_site_label_1
_geom_angle_atom_site_label_2
_geom_angle_atom_site_label_3
_geom_angle_site_symmetry_1
_geom_angle_site_symmetry_3
_geom_angle
_geom_angle_publ_flag
N2 Cd1 N2 . 3_566 180.0 ?
N2 Cd1 N1 . . 75.47(4) yes
N2 Cd1 N1 3_566 . 104.53(4) yes
N2 Cd1 N1 . 3_566 104.53(4) ?
N2 Cd1 N1 3_566 3_566 75.47(4) ?
N1 Cd1 N1 . 3_566 180.00(3) ?
N2 Cd1 O1 . . 91.72(5) yes
N2 Cd1 O1 3_566 . 88.28(5) yes
N1 Cd1 O1 . . 92.34(5) yes
N1 Cd1 O1 3_566 . 87.66(5) yes
N2 Cd1 O1 . 3_566 88.28(5) ?
N2 Cd1 O1 3_566 3_566 91.72(5) ?
N1 Cd1 O1 . 3_566 87.66(5) ?
N1 Cd1 O1 3_566 3_566 92.34(5) ?
O1 Cd1 O1 . 3_566 180.0 ?
O4 Cl1 O2 . . 110.16(10) ?
O4 Cl1 O3 . . 108.06(10) ?
O2 Cl1 O3 . . 111.10(10) ?
O4 Cl1 O1 . . 110.37(10) ?
O2 Cl1 O1 . . 109.61(9) ?
O3 Cl1 O1 . . 107.50(9) ?
Cl1 O1 Cd1 . . 136.44(9) ?
C1 N1 C9 . . 118.63(12) ?
C1 N1 Cd1 . . 127.44(10) ?
C9 N1 Cd1 . . 113.65(9) ?
C8 N2 Cd1 . . 111.53(9) ?
C8 N2 H2A . . 109.3 ?
Cd1 N2 H2A . . 109.3 ?
C8 N2 H2B . . 109.3 ?
Cd1 N2 H2B . . 109.3 ?
H2A N2 H2B . . 108.0 ?
N1 C1 C2 . . 123.53(14) ?
N1 C1 H1A . . 118.2 ?
C2 C1 H1A . . 118.2 ?
C3 C2 C1 . . 119.01(14) ?
C3 C2 H2C . . 120.5 ?
C1 C2 H2C . . 120.5 ?
C2 C3 C4 . . 119.69(13) ?
C2 C3 H3B . . 120.2 ?
C4 C3 H3B . . 120.2 ?
C5 C4 C3 . . 122.86(13) ?
C5 C4 C9 . . 119.27(13) ?
C3 C4 C9 . . 117.85(13) ?
C6 C5 C4 . . 120.27(13) ?
C6 C5 H5A . . 119.9 ?
C4 C5 H5A . . 119.9 ?
C5 C6 C7 . . 120.58(14) ?
C5 C6 H6A . . 119.7 ?
C7 C6 H6A . . 119.7 ?
C8 C7 C6 . . 121.05(14) ?
C8 C7 H7A . . 119.5 ?
C6 C7 H7A . . 119.5 ?
C7 C8 C9 . . 119.43(12) ?
C7 C8 N2 . . 121.96(13) ?
C9 C8 N2 . . 118.61(11) ?
N1 C9 C4 . . 121.27(12) ?
N1 C9 C8 . . 119.39(11) ?
C4 C9 C8 . . 119.34(12) ?

loop_
_geom_bond_atom_site_label_1
_geom_bond_atom_site_label_2
_geom_bond_site_symmetry_2
_geom_bond_distance
_geom_bond_publ_flag
Cd1 N2 . 2.2727(13) yes
Cd1 N2 3_566 2.2727(13) ?
Cd1 N1 . 2.2829(11) yes
Cd1 N1 3_566 2.2829(11) ?
Cd1 O1 . 2.4705(14) yes
Cd1 O1 3_566 2.4705(14) ?
Cl1 O4 . 1.4216(14) ?
Cl1 O2 . 1.4296(13) ?
Cl1 O3 . 1.4317(13) ?
Cl1 O1 . 1.4408(14) ?
N1 C1 . 1.3216(18) ?
N1 C9 . 1.3722(17) ?
N2 C8 . 1.4455(17) ?
N2 H2A . 0.9000 ?
N2 H2B . 0.9000 ?
C1 C2 . 1.399(2) ?
C1 H1A . 0.9300 ?
C2 C3 . 1.363(2) ?
C2 H2C . 0.9300 ?
C3 C4 . 1.414(2) ?
C3 H3B . 0.9300 ?
C4 C5 . 1.414(2) ?
C4 C9 . 1.4167(17) ?
C5 C6 . 1.359(2) ?
C5 H5A . 0.9300 ?
C6 C7 . 1.407(2) ?
C6 H6A . 0.9300 ?
C7 C8 . 1.3685(19) ?
C7 H7A . 0.9300 ?
C8 C9 . 1.4203(18) ?

loop_
_geom_hbond_atom_site_label_D
_geom_hbond_atom_site_label_H
_geom_hbond_atom_site_label_A
_geom_hbond_site_symmetry_A
_geom_hbond_distance_DH
_geom_hbond_distance_HA
_geom_hbond_distance_DA
_geom_hbond_angle_DHA
N2 H2B O4 2 0.90 2.29 3.123(2) 152.9
N2 H2A O3 4_576 0.90 2.17 3.0520(19) 165.2
